data_8102438
loop_
_publ_author_name
'Amine El Farrouji'
'Larbi El Firdoussi'
'Mustapha Ait Ali'
'Abdallah Karim'
'Anke Spannenberg'

_publ_section_title
;
 Crystal structure of bis(p-allylvalencene)dichlorodipalladium,
 [PdCl(C15H23)]2
;
_journal_issue 3
_journal_name_full 'Zeitschrift f\"ur Kristallographie - New Crystal Structures'
_journal_page_first 385
_journal_volume 224
_journal_year 2009
_chemical_formula_moiety 'C30 H46 Cl2 Pd2'
_chemical_formula_sum 'C30 H46 Cl2 Pd2'
_chemical_formula_weight 690.37
_chemical_name_systematic
; 
 bis(\p-allylvalencene)dichlorodipalladium 
;
_space_group_IT_number 5
_symmetry_cell_setting monoclinic
_symmetry_space_group_name_Hall 'C 2y'
_symmetry_space_group_name_H-M 'C 1 2 1'
_atom_sites_solution_hydrogens geom
_atom_sites_solution_primary direct
_atom_sites_solution_secondary difmap
_audit_creation_method SHELXL-97
_cell_angle_alpha 90.00
_cell_angle_beta 91.252(2)
_cell_angle_gamma 90.00
_cell_formula_units_Z 4
_cell_length_a 22.0083(6)
_cell_length_b 6.1827(2)
_cell_length_c 21.5654(7)
_cell_measurement_reflns_used 28616
_cell_measurement_temperature 200(2)
_cell_measurement_theta_max 27.16
_cell_measurement_theta_min 1.85
_cell_volume 2933.72(16)
_computing_cell_refinement 'IPDS Program Package'
_computing_data_collection 'IPDS Program Package (STOE & CIE, 2005)'
_computing_data_reduction 'IPDS Program Package'
_computing_molecular_graphics 'XP in SHELXTL (Sheldrick, 2008)'
_computing_structure_refinement 'SHELXL-97 (Sheldrick, 2008)'
_computing_structure_solution 'SHELXS-97 (Sheldrick, 2008)'
_diffrn_ambient_temperature 200(2)
_diffrn_measured_fraction_theta_full 1.000
_diffrn_measured_fraction_theta_max 1.000
_diffrn_measurement_device_type 'STOE IPDS II'
_diffrn_measurement_method \w
_diffrn_radiation_monochromator graphite
_diffrn_radiation_source 'fine-focus sealed tube'
_diffrn_radiation_type MoK\a
_diffrn_radiation_wavelength 0.71073
_diffrn_reflns_av_R_equivalents 0.0307
_diffrn_reflns_av_sigmaI/netI 0.0302
_diffrn_reflns_limit_h_max 26
_diffrn_reflns_limit_h_min -26
_diffrn_reflns_limit_k_max 7
_diffrn_reflns_limit_k_min -7
_diffrn_reflns_limit_l_max 26
_diffrn_reflns_limit_l_min -26
_diffrn_reflns_number 20920
_diffrn_reflns_theta_full 26.00
_diffrn_reflns_theta_max 26.00
_diffrn_reflns_theta_min 1.85
_exptl_absorpt_coefficient_mu 1.425
_exptl_absorpt_correction_T_max 0.9425
_exptl_absorpt_correction_T_min 0.5138
_exptl_absorpt_correction_type numerical
_exptl_absorpt_process_details 'X-SHAPE (STOE & CIE, 2005)'
_exptl_crystal_colour yellow
_exptl_crystal_density_diffrn 1.563
_exptl_crystal_density_method 'not measured'
_exptl_crystal_description plate
_exptl_crystal_F_000 1408
_exptl_crystal_size_max 0.50
_exptl_crystal_size_mid 0.45
_exptl_crystal_size_min 0.05
_refine_diff_density_max 0.286
_refine_diff_density_min -0.311
_refine_diff_density_rms 0.045
_refine_ls_abs_structure_details 'Flack H D (1983), Acta Cryst. A39, 876-881'
_refine_ls_abs_structure_Flack -0.02(2)
_refine_ls_extinction_method none
_refine_ls_goodness_of_fit_ref 0.920
_refine_ls_hydrogen_treatment constr
_refine_ls_matrix_type full
_refine_ls_number_parameters 307
_refine_ls_number_reflns 5780
_refine_ls_number_restraints 1
_refine_ls_restrained_S_all 0.920
_refine_ls_R_factor_all 0.0211
_refine_ls_R_factor_gt 0.0185
_refine_ls_shift/su_max 0.002
_refine_ls_shift/su_mean 0.000
_refine_ls_structure_factor_coef Fsqd
_refine_ls_weighting_details 'calc w=1/[\s^2^(Fo^2^)+(0.0201P)^2^+0.0000P] where P=(Fo^2^+2Fc^2^)/3'
_refine_ls_weighting_scheme calc
_refine_ls_wR_factor_gt 0.0385
_refine_ls_wR_factor_ref 0.0387
_reflns_number_gt 5267
_reflns_number_total 5780
_reflns_threshold_expression >2sigma(I)
_cod_data_source_file 1267-2591.cff
_cod_data_source_block ks839
_cod_original_cell_volume 2933.71(16)
_cod_original_sg_symbol_H-M C2
_cod_database_code 8102438

loop_
_symmetry_equiv_pos_as_xyz
'x, y, z'
'-x, y, -z'
'x+1/2, y+1/2, z'
'-x+1/2, y+1/2, -z'

loop_
_atom_site_label
_atom_site_type_symbol
_atom_site_fract_x
_atom_site_fract_y
_atom_site_fract_z
_atom_site_U_iso_or_equiv
_atom_site_adp_type
_atom_site_occupancy
_atom_site_symmetry_multiplicity
_atom_site_calc_flag
_atom_site_refinement_flags
_atom_site_disorder_assembly
_atom_site_disorder_group
C1 C 0.84740(14) 0.0183(5) 0.31726(14) 0.0478(7) Uani 1 1 d . . .
H1A H 0.8464 -0.1303 0.3343 0.057 Uiso 1 1 calc R . .
H1B H 0.8083 0.0656 0.2981 0.057 Uiso 1 1 calc R . .
C2 C 0.90037(13) 0.0791(4) 0.28674(13) 0.0391(6) Uani 1 1 d . . .
C3 C 0.95428(14) 0.0420(5) 0.32175(14) 0.0439(7) Uani 1 1 d . . .
H3A H 0.9920 0.1062 0.3057 0.053 Uiso 1 1 calc R . .
H3B H 0.9599 -0.1050 0.3392 0.053 Uiso 1 1 calc R . .
C4 C 0.89976(11) 0.2239(4) 0.22968(11) 0.0370(6) Uani 1 1 d . . .
H4A H 0.9394 0.3031 0.2292 0.044 Uiso 1 1 calc R . .
C5 C 0.89501(13) 0.0869(4) 0.17048(13) 0.0382(6) Uani 1 1 d . . .
H5A H 0.8570 0.0014 0.1717 0.046 Uiso 1 1 calc R . .
H5B H 0.9293 -0.0166 0.1707 0.046 Uiso 1 1 calc R . .
C6 C 0.89536(12) 0.2141(4) 0.10916(12) 0.0423(6) Uani 1 1 d . . .
C7 C 0.87496(18) 0.0581(6) 0.05548(15) 0.0583(9) Uani 1 1 d . . .
H7A H 0.8380 -0.0189 0.0701 0.070 Uiso 1 1 calc R . .
C8 C 0.8547(2) 0.1879(7) -0.00269(14) 0.0776(11) Uani 1 1 d . . .
H8A H 0.8893 0.2760 -0.0169 0.093 Uiso 1 1 calc R . .
H8B H 0.8435 0.0857 -0.0364 0.093 Uiso 1 1 calc R . .
C9 C 0.8020(2) 0.3335(7) 0.00908(17) 0.0839(13) Uani 1 1 d . . .
H9A H 0.7984 0.4420 -0.0246 0.101 Uiso 1 1 calc R . .
H9B H 0.7641 0.2472 0.0089 0.101 Uiso 1 1 calc R . .
C10 C 0.80940(16) 0.4456(6) 0.06938(14) 0.0582(8) Uani 1 1 d . . .
H10A H 0.7825 0.5620 0.0774 0.070 Uiso 1 1 calc R . .
C11 C 0.85048(14) 0.3974(5) 0.11342(15) 0.0418(7) Uani 1 1 d . . .
C12 C 0.85308(15) 0.5304(4) 0.17138(13) 0.0470(7) Uani 1 1 d . . .
H12A H 0.8190 0.6350 0.1706 0.056 Uiso 1 1 calc R . .
H12B H 0.8915 0.6136 0.1729 0.056 Uiso 1 1 calc R . .
C13 C 0.84934(15) 0.3909(4) 0.22931(13) 0.0471(7) Uani 1 1 d . . .
H13A H 0.8532 0.4831 0.2667 0.057 Uiso 1 1 calc R . .
H13B H 0.8094 0.3174 0.2301 0.057 Uiso 1 1 calc R . .
C14 C 0.95981(14) 0.3045(6) 0.09904(17) 0.0630(9) Uani 1 1 d . . .
H14A H 0.9714 0.3992 0.1338 0.095 Uiso 1 1 calc R . .
H14B H 0.9602 0.3871 0.0603 0.095 Uiso 1 1 calc R . .
H14C H 0.9887 0.1845 0.0967 0.095 Uiso 1 1 calc R . .
C15 C 0.9201(2) -0.1146(7) 0.0395(2) 0.0901(14) Uani 1 1 d . . .
H15A H 0.9037 -0.2029 0.0053 0.135 Uiso 1 1 calc R . .
H15B H 0.9279 -0.2065 0.0758 0.135 Uiso 1 1 calc R . .
H15C H 0.9582 -0.0469 0.0269 0.135 Uiso 1 1 calc R . .
C16 C 0.92805(13) 0.9055(5) 0.53264(13) 0.0396(6) Uani 1 1 d . . .
H16A H 0.9653 0.8520 0.5542 0.047 Uiso 1 1 calc R . .
H16B H 0.9306 1.0588 0.5197 0.047 Uiso 1 1 calc R . .
C17 C 0.87196(13) 0.8360(4) 0.55639(12) 0.0354(6) Uani 1 1 d . . .
C18 C 0.82178(13) 0.8858(5) 0.51670(13) 0.0439(7) Uani 1 1 d . . .
H18A H 0.8181 1.0378 0.5027 0.053 Uiso 1 1 calc R . .
H18B H 0.7824 0.8184 0.5269 0.053 Uiso 1 1 calc R . .
C19 C 0.86995(11) 0.6741(5) 0.60944(11) 0.0334(5) Uani 1 1 d . . .
H19A H 0.9084 0.5881 0.6086 0.040 Uiso 1 1 calc R . .
C20 C 0.86852(11) 0.7884(4) 0.67215(12) 0.0330(6) Uani 1 1 d . . .
H20A H 0.8297 0.8685 0.6750 0.040 Uiso 1 1 calc R . .
H20B H 0.9020 0.8954 0.6744 0.040 Uiso 1 1 calc R . .
C21 C 0.87478(11) 0.6333(4) 0.72844(12) 0.0329(6) Uani 1 1 d . . .
C22 C 0.86116(12) 0.7587(5) 0.78877(11) 0.0420(6) Uani 1 1 d . . .
H22A H 0.8222 0.8384 0.7811 0.050 Uiso 1 1 calc R . .
C23 C 0.85087(14) 0.6070(5) 0.84339(13) 0.0510(7) Uani 1 1 d . . .
H23A H 0.8876 0.5174 0.8507 0.061 Uiso 1 1 calc R . .
H23B H 0.8441 0.6936 0.8812 0.061 Uiso 1 1 calc R . .
C24 C 0.79656(14) 0.4608(6) 0.83125(14) 0.0531(8) Uani 1 1 d . . .
H24A H 0.7986 0.3365 0.8602 0.064 Uiso 1 1 calc R . .
H24B H 0.7588 0.5419 0.8394 0.064 Uiso 1 1 calc R . .
C25 C 0.79434(13) 0.3786(5) 0.76591(13) 0.0450(7) Uani 1 1 d . . .
H25A H 0.7661 0.2667 0.7563 0.054 Uiso 1 1 calc R . .
C26 C 0.82878(12) 0.4499(4) 0.72009(12) 0.0347(6) Uani 1 1 d . . .
C27 C 0.82388(14) 0.3490(4) 0.65670(13) 0.0428(6) Uani 1 1 d . . .
H27A H 0.7881 0.2519 0.6551 0.051 Uiso 1 1 calc R . .
H27B H 0.8605 0.2598 0.6498 0.051 Uiso 1 1 calc R . .
C28 C 0.81769(13) 0.5158(4) 0.60467(12) 0.0384(6) Uani 1 1 d . . .
H28A H 0.8180 0.4421 0.5639 0.046 Uiso 1 1 calc R . .
H28B H 0.7787 0.5940 0.6081 0.046 Uiso 1 1 calc R . .
C29 C 0.93950(12) 0.5373(5) 0.73104(14) 0.0430(7) Uani 1 1 d . . .
H29A H 0.9469 0.4579 0.6926 0.064 Uiso 1 1 calc R . .
H29B H 0.9434 0.4386 0.7665 0.064 Uiso 1 1 calc R . .
H29C H 0.9692 0.6545 0.7357 0.064 Uiso 1 1 calc R . .
C30 C 0.90907(17) 0.9281(6) 0.80637(16) 0.0632(9) Uani 1 1 d . . .
H30A H 0.8974 1.0011 0.8447 0.095 Uiso 1 1 calc R . .
H30B H 0.9120 1.0346 0.7729 0.095 Uiso 1 1 calc R . .
H30C H 0.9485 0.8572 0.8128 0.095 Uiso 1 1 calc R . .
Cl1 Cl 0.81499(3) 0.46932(14) 0.40834(3) 0.04776(18) Uani 1 1 d . . .
Cl2 Cl 0.96541(3) 0.48876(13) 0.42232(3) 0.04428(17) Uani 1 1 d . . .
Pd1 Pd 0.896198(8) 0.25106(3) 0.369789(9) 0.03736(6) Uani 1 1 d . . .
Pd2 Pd 0.884367(8) 0.68953(3) 0.469578(9) 0.03615(6) Uani 1 1 d . . .

loop_
_atom_site_aniso_label
_atom_site_aniso_U_11
_atom_site_aniso_U_22
_atom_site_aniso_U_33
_atom_site_aniso_U_23
_atom_site_aniso_U_13
_atom_site_aniso_U_12
C1 0.0503(18) 0.0428(16) 0.0498(18) 0.0094(14) -0.0094(14) -0.0128(14)
C2 0.0447(16) 0.0301(14) 0.0422(16) 0.0017(12) -0.0062(13) -0.0028(12)
C3 0.0465(17) 0.0400(17) 0.0452(17) 0.0049(13) -0.0018(13) 0.0028(14)
C4 0.0413(13) 0.0318(15) 0.0375(13) 0.0015(12) -0.0059(10) -0.0078(12)
C5 0.0389(15) 0.0306(13) 0.0454(16) 0.0010(12) 0.0055(12) -0.0013(12)
C6 0.0457(14) 0.0403(16) 0.0413(13) 0.0004(13) 0.0097(11) -0.0031(13)
C7 0.082(3) 0.054(2) 0.0393(18) -0.0138(15) 0.0163(17) -0.0036(18)
C8 0.121(3) 0.080(2) 0.0326(15) -0.0112(18) 0.0025(17) -0.001(3)
C9 0.108(3) 0.100(3) 0.044(2) -0.009(2) -0.018(2) 0.009(3)
C10 0.061(2) 0.072(2) 0.0408(17) -0.0022(15) -0.0072(15) 0.0094(17)
C11 0.0452(17) 0.0430(18) 0.0372(16) 0.0062(14) -0.0016(13) -0.0048(14)
C12 0.0640(19) 0.0341(14) 0.0424(17) -0.0002(13) -0.0055(14) 0.0080(13)
C13 0.069(2) 0.0382(16) 0.0341(15) -0.0053(12) -0.0021(14) 0.0074(14)
C14 0.0476(18) 0.068(2) 0.074(2) 0.0236(18) 0.0152(16) 0.0007(15)
C15 0.122(4) 0.075(3) 0.076(3) -0.011(2) 0.044(3) 0.011(2)
C16 0.0438(16) 0.0375(15) 0.0376(15) 0.0027(12) 0.0060(12) 0.0027(13)
C17 0.0397(15) 0.0360(14) 0.0308(14) -0.0003(11) 0.0084(12) 0.0061(12)
C18 0.0385(16) 0.0511(18) 0.0426(16) 0.0090(14) 0.0109(13) 0.0148(14)
C19 0.0329(12) 0.0342(13) 0.0332(12) 0.0030(12) 0.0052(10) 0.0068(12)
C20 0.0298(12) 0.0306(14) 0.0389(14) 0.0036(11) 0.0057(10) -0.0010(11)
C21 0.0292(12) 0.0334(14) 0.0363(13) 0.0069(10) 0.0015(10) 0.0020(10)
C22 0.0435(14) 0.0470(15) 0.0354(13) 0.0022(13) 0.0006(11) 0.0026(13)
C23 0.0516(17) 0.069(2) 0.0328(15) 0.0074(13) 0.0016(13) -0.0021(15)
C24 0.0451(17) 0.073(2) 0.0418(17) 0.0183(15) 0.0061(13) -0.0037(16)
C25 0.0380(15) 0.0486(17) 0.0483(17) 0.0165(13) -0.0036(13) -0.0069(12)
C26 0.0320(13) 0.0339(14) 0.0381(14) 0.0100(11) -0.0027(11) 0.0025(11)
C27 0.0484(16) 0.0335(14) 0.0466(17) 0.0052(12) 0.0010(13) -0.0036(12)
C28 0.0449(16) 0.0380(15) 0.0323(14) -0.0013(12) 0.0000(12) 0.0007(12)
C29 0.0324(15) 0.0490(17) 0.0475(17) 0.0100(13) -0.0003(12) 0.0056(13)
C30 0.080(2) 0.061(2) 0.0488(19) -0.0110(16) 0.0006(17) -0.0216(18)
Cl1 0.0270(3) 0.0710(5) 0.0454(4) 0.0003(4) 0.0041(3) -0.0048(3)
Cl2 0.0260(3) 0.0649(5) 0.0421(4) -0.0140(3) 0.0028(3) -0.0026(3)
Pd1 0.03091(10) 0.04732(12) 0.03376(10) 0.00527(9) -0.00157(8) -0.00519(9)
Pd2 0.02845(9) 0.05046(13) 0.02975(10) 0.00507(9) 0.00518(7) 0.00386(9)

loop_
_atom_type_symbol
_atom_type_description
_atom_type_scat_dispersion_real
_atom_type_scat_dispersion_imag
_atom_type_scat_source
C C 0.0033 0.0016 'International Tables Vol C Tables 4.2.6.8 and 6.1.1.4'
H H 0.0000 0.0000 'International Tables Vol C Tables 4.2.6.8 and 6.1.1.4'
Cl Cl 0.1484 0.1585 'International Tables Vol C Tables 4.2.6.8 and 6.1.1.4'
Pd Pd -0.9988 1.0072 'International Tables Vol C Tables 4.2.6.8 and 6.1.1.4'

loop_
_geom_angle_atom_site_label_1
_geom_angle_atom_site_label_2
_geom_angle_atom_site_label_3
_geom_angle
_geom_angle_site_symmetry_1
_geom_angle_site_symmetry_3
_geom_angle_publ_flag
C2 C1 Pd1 69.55(17) . . ?
C2 C1 H1A 116.7 . . ?
Pd1 C1 H1A 116.7 . . ?
C2 C1 H1B 116.7 . . ?
Pd1 C1 H1B 116.7 . . ?
H1A C1 H1B 113.7 . . ?
C1 C2 C3 113.8(3) . . ?
C1 C2 C4 123.0(3) . . ?
C3 C2 C4 121.4(3) . . ?
C1 C2 Pd1 71.41(18) . . ?
C3 C2 Pd1 71.08(17) . . ?
C4 C2 Pd1 113.24(18) . . ?
C2 C3 Pd1 69.59(17) . . ?
C2 C3 H3A 116.7 . . ?
Pd1 C3 H3A 116.7 . . ?
C2 C3 H3B 116.7 . . ?
Pd1 C3 H3B 116.7 . . ?
H3A C3 H3B 113.7 . . ?
C13 C4 C2 113.5(2) . . ?
C13 C4 C5 109.6(2) . . ?
C2 C4 C5 110.3(2) . . ?
C13 C4 H4A 107.7 . . ?
C2 C4 H4A 107.7 . . ?
C5 C4 H4A 107.7 . . ?
C4 C5 C6 115.6(2) . . ?
C4 C5 H5A 108.4 . . ?
C6 C5 H5A 108.4 . . ?
C4 C5 H5B 108.4 . . ?
C6 C5 H5B 108.4 . . ?
H5A C5 H5B 107.4 . . ?
C11 C6 C5 108.4(2) . . ?
C11 C6 C14 110.0(2) . . ?
C5 C6 C14 109.2(2) . . ?
C11 C6 C7 109.3(2) . . ?
C5 C6 C7 108.3(2) . . ?
C14 C6 C7 111.6(3) . . ?
C15 C7 C8 111.2(3) . . ?
C15 C7 C6 115.3(3) . . ?
C8 C7 C6 110.6(3) . . ?
C15 C7 H7A 106.4 . . ?
C8 C7 H7A 106.4 . . ?
C6 C7 H7A 106.4 . . ?
C9 C8 C7 112.7(3) . . ?
C9 C8 H8A 109.1 . . ?
C7 C8 H8A 109.1 . . ?
C9 C8 H8B 109.1 . . ?
C7 C8 H8B 109.1 . . ?
H8A C8 H8B 107.8 . . ?
C10 C9 C8 111.1(3) . . ?
C10 C9 H9A 109.4 . . ?
C8 C9 H9A 109.4 . . ?
C10 C9 H9B 109.4 . . ?
C8 C9 H9B 109.4 . . ?
H9A C9 H9B 108.0 . . ?
C11 C10 C9 125.7(3) . . ?
C11 C10 H10A 117.2 . . ?
C9 C10 H10A 117.2 . . ?
C10 C11 C12 119.1(3) . . ?
C10 C11 C6 124.1(3) . . ?
C12 C11 C6 116.8(3) . . ?
C11 C12 C13 111.9(2) . . ?
C11 C12 H12A 109.2 . . ?
C13 C12 H12A 109.2 . . ?
C11 C12 H12B 109.2 . . ?
C13 C12 H12B 109.2 . . ?
H12A C12 H12B 107.9 . . ?
C4 C13 C12 109.7(2) . . ?
C4 C13 H13A 109.7 . . ?
C12 C13 H13A 109.7 . . ?
C4 C13 H13B 109.7 . . ?
C12 C13 H13B 109.7 . . ?
H13A C13 H13B 108.2 . . ?
C6 C14 H14A 109.5 . . ?
C6 C14 H14B 109.5 . . ?
H14A C14 H14B 109.5 . . ?
C6 C14 H14C 109.5 . . ?
H14A C14 H14C 109.5 . . ?
H14B C14 H14C 109.5 . . ?
C7 C15 H15A 109.5 . . ?
C7 C15 H15B 109.5 . . ?
H15A C15 H15B 109.5 . . ?
C7 C15 H15C 109.5 . . ?
H15A C15 H15C 109.5 . . ?
H15B C15 H15C 109.5 . . ?
C17 C16 Pd2 69.74(16) . . ?
C17 C16 H16A 116.7 . . ?
Pd2 C16 H16A 116.7 . . ?
C17 C16 H16B 116.7 . . ?
Pd2 C16 H16B 116.7 . . ?
H16A C16 H16B 113.7 . . ?
C16 C17 C18 113.0(3) . . ?
C16 C17 C19 120.8(2) . . ?
C18 C17 C19 124.2(3) . . ?
C16 C17 Pd2 71.16(15) . . ?
C18 C17 Pd2 70.75(16) . . ?
C19 C17 Pd2 113.12(18) . . ?
C17 C18 Pd2 69.99(15) . . ?
C17 C18 H18A 116.6 . . ?
Pd2 C18 H18A 116.6 . . ?
C17 C18 H18B 116.6 . . ?
Pd2 C18 H18B 116.6 . . ?
H18A C18 H18B 113.6 . . ?
C28 C19 C17 114.1(2) . . ?
C28 C19 C20 109.2(2) . . ?
C17 C19 C20 111.3(2) . . ?
C28 C19 H19A 107.3 . . ?
C17 C19 H19A 107.3 . . ?
C20 C19 H19A 107.3 . . ?
C19 C20 C21 113.8(2) . . ?
C19 C20 H20A 108.8 . . ?
C21 C20 H20A 108.8 . . ?
C19 C20 H20B 108.8 . . ?
C21 C20 H20B 108.8 . . ?
H20A C20 H20B 107.7 . . ?
C26 C21 C29 109.1(2) . . ?
C26 C21 C22 109.3(2) . . ?
C29 C21 C22 110.9(2) . . ?
C26 C21 C20 108.6(2) . . ?
C29 C21 C20 109.4(2) . . ?
C22 C21 C20 109.4(2) . . ?
C23 C22 C30 110.0(2) . . ?
C23 C22 C21 112.0(2) . . ?
C30 C22 C21 114.0(2) . . ?
C23 C22 H22A 106.8 . . ?
C30 C22 H22A 106.8 . . ?
C21 C22 H22A 106.8 . . ?
C24 C23 C22 111.3(2) . . ?
C24 C23 H23A 109.4 . . ?
C22 C23 H23A 109.4 . . ?
C24 C23 H23B 109.4 . . ?
C22 C23 H23B 109.4 . . ?
H23A C23 H23B 108.0 . . ?
C25 C24 C23 112.0(2) . . ?
C25 C24 H24A 109.2 . . ?
C23 C24 H24A 109.2 . . ?
C25 C24 H24B 109.2 . . ?
C23 C24 H24B 109.2 . . ?
H24A C24 H24B 107.9 . . ?
C26 C25 C24 125.3(3) . . ?
C26 C25 H25A 117.4 . . ?
C24 C25 H25A 117.4 . . ?
C25 C26 C27 120.4(2) . . ?
C25 C26 C21 122.9(3) . . ?
C27 C26 C21 116.7(2) . . ?
C26 C27 C28 113.0(2) . . ?
C26 C27 H27A 109.0 . . ?
C28 C27 H27A 109.0 . . ?
C26 C27 H27B 109.0 . . ?
C28 C27 H27B 109.0 . . ?
H27A C27 H27B 107.8 . . ?
C19 C28 C27 109.4(2) . . ?
C19 C28 H28A 109.8 . . ?
C27 C28 H28A 109.8 . . ?
C19 C28 H28B 109.8 . . ?
C27 C28 H28B 109.8 . . ?
H28A C28 H28B 108.3 . . ?
C21 C29 H29A 109.5 . . ?
C21 C29 H29B 109.5 . . ?
H29A C29 H29B 109.5 . . ?
C21 C29 H29C 109.5 . . ?
H29A C29 H29C 109.5 . . ?
H29B C29 H29C 109.5 . . ?
C22 C30 H30A 109.5 . . ?
C22 C30 H30B 109.5 . . ?
H30A C30 H30B 109.5 . . ?
C22 C30 H30C 109.5 . . ?
H30A C30 H30C 109.5 . . ?
H30B C30 H30C 109.5 . . ?
Pd1 Cl1 Pd2 92.27(2) . . ?
Pd1 Cl2 Pd2 92.70(2) . . ?
C2 Pd1 C3 39.33(11) . . ?
C2 Pd1 C1 39.04(11) . . ?
C3 Pd1 C1 67.96(12) . . ?
C2 Pd1 Cl2 133.00(8) . . ?
C3 Pd1 Cl2 102.92(9) . . ?
C1 Pd1 Cl2 170.87(9) . . ?
C2 Pd1 Cl1 129.07(8) . . ?
C3 Pd1 Cl1 168.26(8) . . ?
C1 Pd1 Cl1 101.25(9) . . ?
Cl2 Pd1 Cl1 87.81(3) . . ?
C17 Pd2 C18 39.26(11) . . ?
C17 Pd2 C16 39.10(11) . . ?
C18 Pd2 C16 67.74(12) . . ?
C17 Pd2 Cl2 135.08(8) . . ?
C18 Pd2 Cl2 173.13(9) . . ?
C16 Pd2 Cl2 105.39(8) . . ?
C17 Pd2 Cl1 129.52(8) . . ?
C18 Pd2 Cl1 100.11(9) . . ?
C16 Pd2 Cl1 167.69(8) . . ?
Cl2 Pd2 Cl1 86.76(3) . . ?

loop_
_geom_bond_atom_site_label_1
_geom_bond_atom_site_label_2
_geom_bond_distance
_geom_bond_site_symmetry_2
_geom_bond_publ_flag
C1 C2 1.403(4) . ?
C1 Pd1 2.111(3) . ?
C1 H1A 0.9900 . ?
C1 H1B 0.9900 . ?
C2 C3 1.411(4) . ?
C2 C4 1.522(4) . ?
C2 Pd1 2.087(3) . ?
C3 Pd1 2.106(3) . ?
C3 H3A 0.9900 . ?
C3 H3B 0.9900 . ?
C4 C13 1.516(4) . ?
C4 C5 1.534(4) . ?
C4 H4A 1.0000 . ?
C5 C6 1.539(4) . ?
C5 H5A 0.9900 . ?
C5 H5B 0.9900 . ?
C6 C11 1.507(4) . ?
C6 C14 1.544(4) . ?
C6 C7 1.565(4) . ?
C7 C15 1.504(5) . ?
C7 C8 1.547(5) . ?
C7 H7A 1.0000 . ?
C8 C9 1.496(5) . ?
C8 H8A 0.9900 . ?
C8 H8B 0.9900 . ?
C9 C10 1.479(5) . ?
C9 H9A 0.9900 . ?
C9 H9B 0.9900 . ?
C10 C11 1.331(4) . ?
C10 H10A 0.9500 . ?
C11 C12 1.496(4) . ?
C12 C13 1.522(4) . ?
C12 H12A 0.9900 . ?
C12 H12B 0.9900 . ?
C13 H13A 0.9900 . ?
C13 H13B 0.9900 . ?
C14 H14A 0.9800 . ?
C14 H14B 0.9800 . ?
C14 H14C 0.9800 . ?
C15 H15A 0.9800 . ?
C15 H15B 0.9800 . ?
C15 H15C 0.9800 . ?
C16 C17 1.414(4) . ?
C16 Pd2 2.121(3) . ?
C16 H16A 0.9900 . ?
C16 H16B 0.9900 . ?
C17 C18 1.416(4) . ?
C17 C19 1.521(4) . ?
C17 Pd2 2.103(3) . ?
C18 Pd2 2.113(3) . ?
C18 H18A 0.9900 . ?
C18 H18B 0.9900 . ?
C19 C28 1.512(4) . ?
C19 C20 1.527(3) . ?
C19 H19A 1.0000 . ?
C20 C21 1.551(3) . ?
C20 H20A 0.9900 . ?
C20 H20B 0.9900 . ?
C21 C26 1.528(4) . ?
C21 C29 1.543(4) . ?
C21 C22 1.550(4) . ?
C22 C23 1.526(4) . ?
C22 C30 1.528(4) . ?
C22 H22A 1.0000 . ?
C23 C24 1.517(4) . ?
C23 H23A 0.9900 . ?
C23 H23B 0.9900 . ?
C24 C25 1.498(4) . ?
C24 H24A 0.9900 . ?
C24 H24B 0.9900 . ?
C25 C26 1.333(4) . ?
C25 H25A 0.9500 . ?
C26 C27 1.504(4) . ?
C27 C28 1.528(4) . ?
C27 H27A 0.9900 . ?
C27 H27B 0.9900 . ?
C28 H28A 0.9900 . ?
C28 H28B 0.9900 . ?
C29 H29A 0.9800 . ?
C29 H29B 0.9800 . ?
C29 H29C 0.9800 . ?
C30 H30A 0.9800 . ?
C30 H30B 0.9800 . ?
C30 H30C 0.9800 . ?
Cl1 Pd1 2.4023(8) . ?
Cl1 Pd2 2.4168(8) . ?
Cl2 Pd1 2.3850(7) . ?
Cl2 Pd2 2.4167(7) . ?

loop_
_geom_torsion_atom_site_label_1
_geom_torsion_atom_site_label_2
_geom_torsion_atom_site_label_3
_geom_torsion_atom_site_label_4
_geom_torsion
_geom_torsion_site_symmetry_1
_geom_torsion_site_symmetry_2
_geom_torsion_site_symmetry_3
_geom_torsion_site_symmetry_4
_geom_torsion_publ_flag
Pd1 C1 C2 C3 58.5(2) . . . . ?
Pd1 C1 C2 C4 -106.1(3) . . . . ?
C1 C2 C3 Pd1 -58.7(2) . . . . ?
C4 C2 C3 Pd1 106.2(3) . . . . ?
C1 C2 C4 C13 32.6(4) . . . . ?
C3 C2 C4 C13 -130.9(3) . . . . ?
Pd1 C2 C4 C13 -49.6(3) . . . . ?
C1 C2 C4 C5 -90.8(3) . . . . ?
C3 C2 C4 C5 105.7(3) . . . . ?
Pd1 C2 C4 C5 -173.05(18) . . . . ?
C13 C4 C5 C6 55.6(3) . . . . ?
C2 C4 C5 C6 -178.7(2) . . . . ?
C4 C5 C6 C11 -48.3(3) . . . . ?
C4 C5 C6 C14 71.5(3) . . . . ?
C4 C5 C6 C7 -166.8(2) . . . . ?
C11 C6 C7 C15 171.4(3) . . . . ?
C5 C6 C7 C15 -70.7(4) . . . . ?
C14 C6 C7 C15 49.5(4) . . . . ?
C11 C6 C7 C8 44.0(4) . . . . ?
C5 C6 C7 C8 162.0(3) . . . . ?
C14 C6 C7 C8 -77.8(4) . . . . ?
C15 C7 C8 C9 169.7(3) . . . . ?
C6 C7 C8 C9 -60.8(4) . . . . ?
C7 C8 C9 C10 42.7(5) . . . . ?
C8 C9 C10 C11 -12.1(6) . . . . ?
C9 C10 C11 C12 178.5(4) . . . . ?
C9 C10 C11 C6 -1.8(6) . . . . ?
C5 C6 C11 C10 -132.9(3) . . . . ?
C14 C6 C11 C10 107.8(4) . . . . ?
C7 C6 C11 C10 -15.0(4) . . . . ?
C5 C6 C11 C12 46.9(3) . . . . ?
C14 C6 C11 C12 -72.4(3) . . . . ?
C7 C6 C11 C12 164.7(2) . . . . ?
C10 C11 C12 C13 126.6(3) . . . . ?
C6 C11 C12 C13 -53.2(4) . . . . ?
C2 C4 C13 C12 178.9(2) . . . . ?
C5 C4 C13 C12 -57.3(3) . . . . ?
C11 C12 C13 C4 56.6(3) . . . . ?
Pd2 C16 C17 C18 -58.5(2) . . . . ?
Pd2 C16 C17 C19 106.2(2) . . . . ?
C16 C17 C18 Pd2 58.7(2) . . . . ?
C19 C17 C18 Pd2 -105.4(3) . . . . ?
C16 C17 C19 C28 -143.7(3) . . . . ?
C18 C17 C19 C28 19.2(4) . . . . ?
Pd2 C17 C19 C28 -62.6(3) . . . . ?
C16 C17 C19 C20 92.1(3) . . . . ?
C18 C17 C19 C20 -105.0(3) . . . . ?
Pd2 C17 C19 C20 173.22(16) . . . . ?
C28 C19 C20 C21 60.5(3) . . . . ?
C17 C19 C20 C21 -172.6(2) . . . . ?
C19 C20 C21 C26 -50.6(3) . . . . ?
C19 C20 C21 C29 68.4(3) . . . . ?
C19 C20 C21 C22 -169.8(2) . . . . ?
C26 C21 C22 C23 46.9(3) . . . . ?
C29 C21 C22 C23 -73.5(3) . . . . ?
C20 C21 C22 C23 165.7(2) . . . . ?
C26 C21 C22 C30 172.6(2) . . . . ?
C29 C21 C22 C30 52.3(3) . . . . ?
C20 C21 C22 C30 -68.5(3) . . . . ?
C30 C22 C23 C24 170.7(3) . . . . ?
C21 C22 C23 C24 -61.4(3) . . . . ?
C22 C23 C24 C25 41.1(4) . . . . ?
C23 C24 C25 C26 -10.8(4) . . . . ?
C24 C25 C26 C27 177.9(3) . . . . ?
C24 C25 C26 C21 -1.7(4) . . . . ?
C29 C21 C26 C25 105.1(3) . . . . ?
C22 C21 C26 C25 -16.3(3) . . . . ?
C20 C21 C26 C25 -135.6(3) . . . . ?
C29 C21 C26 C27 -74.5(3) . . . . ?
C22 C21 C26 C27 164.0(2) . . . . ?
C20 C21 C26 C27 44.7(3) . . . . ?
C25 C26 C27 C28 131.5(3) . . . . ?
C21 C26 C27 C28 -48.8(3) . . . . ?
C17 C19 C28 C27 174.6(2) . . . . ?
C20 C19 C28 C27 -60.1(3) . . . . ?
C26 C27 C28 C19 54.9(3) . . . . ?
C1 C2 Pd1 C3 124.4(3) . . . . ?
C4 C2 Pd1 C3 -116.9(3) . . . . ?
C3 C2 Pd1 C1 -124.4(3) . . . . ?
C4 C2 Pd1 C1 118.7(3) . . . . ?
C1 C2 Pd1 Cl2 173.41(14) . . . . ?
C3 C2 Pd1 Cl2 49.0(2) . . . . ?
C4 C2 Pd1 Cl2 -67.9(2) . . . . ?
C1 C2 Pd1 Cl1 -53.0(2) . . . . ?
C3 C2 Pd1 Cl1 -177.37(14) . . . . ?
C4 C2 Pd1 Cl1 65.8(2) . . . . ?
C2 C3 Pd1 C1 34.10(17) . . . . ?
C2 C3 Pd1 Cl2 -145.50(16) . . . . ?
C2 C3 Pd1 Cl1 10.1(5) . . . . ?
C2 C1 Pd1 C3 -34.35(17) . . . . ?
C2 C1 Pd1 Cl1 140.81(16) . . . . ?
Pd2 Cl2 Pd1 C2 150.90(10) . . . . ?
Pd2 Cl2 Pd1 C3 -179.70(9) . . . . ?
Pd2 Cl2 Pd1 Cl1 5.12(3) . . . . ?
Pd2 Cl1 Pd1 C2 -153.13(10) . . . . ?
Pd2 Cl1 Pd1 C3 -161.4(4) . . . . ?
Pd2 Cl1 Pd1 C1 176.03(8) . . . . ?
Pd2 Cl1 Pd1 Cl2 -5.12(3) . . . . ?
C16 C17 Pd2 C18 -123.8(3) . . . . ?
C19 C17 Pd2 C18 119.9(3) . . . . ?
C18 C17 Pd2 C16 123.8(3) . . . . ?
C19 C17 Pd2 C16 -116.3(3) . . . . ?
C16 C17 Pd2 Cl2 50.4(2) . . . . ?
C18 C17 Pd2 Cl2 174.18(14) . . . . ?
C19 C17 Pd2 Cl2 -65.9(2) . . . . ?
C16 C17 Pd2 Cl1 -173.30(13) . . . . ?
C18 C17 Pd2 Cl1 -49.5(2) . . . . ?
C19 C17 Pd2 Cl1 70.4(2) . . . . ?
C17 C18 Pd2 C16 -34.50(17) . . . . ?
C17 C18 Pd2 Cl1 143.43(16) . . . . ?
C17 C16 Pd2 C18 34.63(17) . . . . ?
C17 C16 Pd2 Cl2 -145.66(15) . . . . ?
C17 C16 Pd2 Cl1 25.0(5) . . . . ?
Pd1 Cl2 Pd2 C17 142.66(11) . . . . ?
Pd1 Cl2 Pd2 C16 172.92(8) . . . . ?
Pd1 Cl2 Pd2 Cl1 -5.10(3) . . . . ?
Pd1 Cl1 Pd2 C17 -145.71(10) . . . . ?
Pd1 Cl1 Pd2 C16 -165.9(4) . . . . ?
Pd1 Cl1 Pd2 Cl2 5.06(3) . . . . ?
